data_2006720
loop_
_publ_author_name
'Mizoguchi, Jun-ichi'
'Miyaki Takayuki'
'Kashino, Setsuo'

_publ_section_title
;
 <i>N</i>-(1-Adamantyl)acetamide
;
_journal_issue 11
_journal_name_full 'Acta Crystallographica Section C'
_journal_page_first IUC9700024
_journal_paper_doi 10.1107/S0108270197099319
_journal_volume 53
_journal_year 1997
_chemical_formula_iupac 'C12 H19 N O'
_chemical_formula_moiety 'C12 H19 N O'
_chemical_formula_sum 'C12 H19 N O'
_chemical_formula_weight 193.29
_chemical_name_systematic ' N-(1-Adamantyl)acetamide'
_space_group_IT_number 15
_symmetry_cell_setting monoclinic
_symmetry_space_group_name_Hall '-C 2yc'
_symmetry_space_group_name_H-M 'C 1 2/c 1'
_atom_type_scat_source IntTabIV
_cell_angle_alpha 90.0
_cell_angle_beta 91.27(4)
_cell_angle_gamma 90.0
_cell_formula_units_Z 8
_cell_length_a 24.778(9)
_cell_length_b 9.442(3)
_cell_length_c 9.537(6)
_cell_measurement_reflns_used 25
_cell_measurement_temperature 296
_cell_measurement_theta_max 11.0
_cell_measurement_theta_min 9.5
_cell_volume 2230.7(18)
_diffrn_measurement_device 'Rigaku AFC-5R'
_diffrn_measurement_method \w/2\q
_diffrn_radiation_type MoK\a
_diffrn_radiation_wavelength 0.71073
_diffrn_reflns_av_R_equivalents 0.023
_diffrn_reflns_limit_h_max 32
_diffrn_reflns_limit_h_min -32
_diffrn_reflns_limit_k_max 12
_diffrn_reflns_limit_k_min 0
_diffrn_reflns_limit_l_max 12
_diffrn_reflns_limit_l_min 0
_diffrn_reflns_number 2736
_diffrn_reflns_theta_max 27.5
_diffrn_standards_decay_% 1.4
_diffrn_standards_interval_count 97
_diffrn_standards_number 3
_exptl_absorpt_coefficient_mu 0.072
_exptl_absorpt_correction_type none
_exptl_crystal_colour colorless
_exptl_crystal_density_diffrn 1.151
_exptl_crystal_density_meas 1.14
_exptl_crystal_density_method 'flotation in KI aqueous solution'
_exptl_crystal_description plate
_exptl_crystal_F_000 848
_exptl_crystal_size_max 0.40
_exptl_crystal_size_mid 0.40
_exptl_crystal_size_min 0.13
_refine_diff_density_max 0.21
_refine_diff_density_min -0.16
_refine_ls_extinction_coef 0.266E-5
_refine_ls_extinction_method I~corr~=I~o~(1+gI~c~)
_refine_ls_goodness_of_fit_ref 1.25
_refine_ls_hydrogen_treatment refall
_refine_ls_number_parameters 204
_refine_ls_number_reflns 1635
_refine_ls_R_factor_gt 0.057
_refine_ls_shift/su_max 0.06
_refine_ls_structure_factor_coef F
_refine_ls_weighting_details w=1/\s^2^(F)
_refine_ls_weighting_scheme sigma
_refine_ls_wR_factor_ref 0.054
_reflns_number_gt 1635
_reflns_number_total 2574
_reflns_threshold_expression I>1.5\s(I)
_cod_data_source_file qa0021.cif
_cod_data_source_block I
_cod_original_cell_volume 2231(2)
_cod_original_sg_symbol_H-M 'C 2/c'
_cod_database_code 2006720

loop_
_symmetry_equiv_pos_as_xyz
x,y,z
-x,y,1/2-z
1/2+x,1/2+y,z
1/2-x,1/2+y,1/2-z
-x,-y,-z
x,-y,-1/2+z
1/2-x,1/2-y,-z
1/2+x,1/2-y,-1/2+z

loop_
_atom_site_label
_atom_site_fract_x
_atom_site_fract_y
_atom_site_fract_z
_atom_site_U_iso_or_equiv
_atom_site_adp_type
_atom_site_type_symbol
O .29287(6) .5505(2) .56950(10) .0640(9) Uani O
N .32020(6) .4388(2) .3732(2) .0441(9) Uani N
C1 .36199(7) .3467(2) .4373(2) .0390(10) Uani C
C2 .33680(8) .2437(2) .5414(2) .0480(10) Uani C
C3 .38030(10) .1464(2) .6040(2) .0570(10) Uani C
C4 .40630(10) .0621(3) .4871(3) .0680(10) Uani C
C5 .43140(10) .1634(3) .3832(2) .0620(10) Uani C
C6 .47490(10) .2520(3) .4580(3) .0710(10) Uani C
C7 .44900(10) .3355(3) .5753(2) .0600(10) Uani C
C8 .40594(9) .4345(2) .5123(2) .0510(10) Uani C
C9 .42330(10) .2355(3) .6795(2) .0630(10) Uani C
C10 .38790(10) .2613(3) .3209(2) .0520(10) Uani C
C11 .28887(8) .5289(2) .4425(2) .0460(10) Uani C
C12 .24670(10) .6055(3) .3557(3) .0610(10) Uani C
H1N .3150(7) .432(2) .283(2) .046(5) Uiso H
H2A .3088(9) .189(2) .492(2) .065(6) Uiso H
H2B .3188(8) .296(2) .617(2) .056(6) Uiso H
H3 .3639(8) .080(2) .670(2) .060(6) Uiso H
H4A .4340(10) .001(2) .529(2) .078(7) Uiso H
H4B .3780(10) .004(2) .443(2) .071(7) Uiso H
H5 .4472(8) .108(2) .307(2) .058(6) Uiso H
H6A .5020(10) .187(3) .498(2) .090(8) Uiso H
H6B .4920(10) .319(3) .395(3) .100(10) Uiso H
H7 .4765(9) .389(2) .625(2) .063(6) Uiso H
H8A .3887(8) .489(2) .586(2) .061(6) Uiso H
H8B .4219(8) .499(2) .442(2) .065(6) Uiso H
H9A .4510(10) .171(2) .720(2) .075(7) Uiso H
H9B .4067(9) .290(2) .757(2) .068(7) Uiso H
H10A .3611(9) .210(2) .265(2) .065(6) Uiso H
H10B .4030(9) .323(2) .252(2) .062(6) Uiso H
H12A .2430(10) .571(3) .263(3) .080(7) Uiso H
H12B .2560(10) .701(4) .354(3) .130(10) Uiso H
H12C .2130(10) .613(3) .405(3) .100(10) Uiso H

loop_
_atom_site_aniso_label
_atom_site_aniso_U_11
_atom_site_aniso_U_22
_atom_site_aniso_U_33
_atom_site_aniso_U_12
_atom_site_aniso_U_13
_atom_site_aniso_U_23
_atom_site_aniso_type_symbol
O .0860(10) .0720(10) .0345(7) .0305(9) -.0057(7) -.0044(7) O
N .0500(10) .0520(10) .0296(8) .0117(8) -.0088(7) -.0010(8) N
C1 .0410(10) .0410(10) .0344(9) .0056(9) -.0080(8) -.0017(8) C
C2 .0480(10) .0500(10) .0460(10) .0010(10) -.0050(10) .0030(10) C
C3 .0660(10) .0490(10) .0540(10) .0050(10) -.0090(10) .0140(10) C
C4 .078(2) .0470(10) .079(2) .0170(10) -.0170(10) -.0040(10) C
C5 .067(2) .063(2) .0570(10) .0240(10) .0000(10) -.0110(10) C
C6 .0500(10) .080(2) .085(2) .0180(10) -.0060(10) .004(2) C
C7 .0500(10) .0620(10) .0670(10) .0010(10) -.0240(10) -.0060(10) C
C8 .0520(10) .0460(10) .0520(10) .0000(10) -.0120(10) -.0030(10) C
C9 .069(2) .070(2) .0490(10) .0190(10) -.0210(10) .0040(10) C
C10 .0570(10) .0570(10) .0410(10) .0090(10) -.0040(10) -.0040(10) C
C11 .0530(10) .0490(10) .0360(10) .0090(10) -.0039(8) .0035(9) C
C12 .062(2) .074(2) .0460(10) .0220(10) -.0060(10) .0060(10) C

loop_
_geom_angle_atom_site_label_1
_geom_angle_atom_site_label_2
_geom_angle_atom_site_label_3
_geom_angle
_geom_angle_publ_flag
C1 N C11 125.5(2) no
N C1 C2 110.5(2) no
N C1 C8 111.1(2) no
N C1 C10 108.20(10) no
C2 C1 C8 109.7(2) no
C2 C1 C10 108.6(2) no
C8 C1 C10 108.7(2) no
C1 C2 C3 109.9(2) no
C2 C3 C4 109.5(2) no
C2 C3 C9 109.4(2) no
C4 C3 C9 109.4(2) no
C3 C4 C5 109.5(2) no
C4 C5 C6 109.5(2) no
C4 C5 C10 109.7(2) no
C6 C5 C10 109.5(2) no
C5 C6 C7 108.8(2) no
C6 C7 C8 109.2(2) no
C6 C7 C9 110.4(2) no
C8 C7 C9 109.7(2) no
C1 C8 C7 109.5(2) no
C3 C9 C7 109.4(2) no
C1 C10 C5 109.9(2) no
O C11 N 123.9(2) no
O C11 C12 120.1(2) no
N C11 C12 116.0(2) no
C1 N H1N 117.0(10) no
C11 N H1N 117.0(10) no
C1 C2 H2A 109.0(10) no
C1 C2 H2B 111.0(10) no
C3 C2 H2A 111.0(10) no
C3 C2 H2B 110.0(10) no
H2A C2 H2B 107(2) no
C2 C3 H3 110.0(10) no
C4 C3 H3 109.0(10) no
C9 C3 H3 110.0(10) no
C3 C4 H4A 108.0(10) no
C3 C4 H4B 108.0(10) no
C5 C4 H4A 111.0(10) no
C5 C4 H4B 112.0(10) no
H4A C4 H4B 109(2) no
C4 C5 H5 109.0(10) no
C6 C5 H5 110.0(10) no
C10 C5 H5 109.0(10) no
C5 C6 H6A 108(2) no
C5 C6 H6B 113(2) no
C7 C6 H6A 110.0(10) no
C7 C6 H6B 108(2) no
H6A C6 H6B 110(2) no
C6 C7 H7 109.0(10) no
C8 C7 H7 111.0(10) no
C9 C7 H7 108.0(10) no
C1 C8 H8A 108.0(10) no
C1 C8 H8B 108.0(10) no
C7 C8 H8A 110.0(10) no
C7 C8 H8B 111.0(10) no
H8A C8 H8B 111(2) no
C7 C9 H9A 110.0(10) no
C7 C9 H9B 110.0(10) no
C3 C9 H9A 108.0(10) no
C3 C9 H9B 110.0(10) no
H9A C9 H9B 109(2) no
C1 C10 H10A 112.0(10) no
C1 C10 H10B 111.0(10) no
C5 C10 H10A 112.0(10) no
C5 C10 H10B 110.0(10) no
H10A C10 H10B 102(2) no
C11 C12 H12A 113.0(10) no
C11 C12 H12B 107(2) no
C11 C12 H12C 111(2) no
H12A C12 H12B 109(2) no
H12A C12 H12C 116(2) no
H12B C12 H12C 99(3) no

loop_
_geom_bond_atom_site_label_1
_geom_bond_atom_site_label_2
_geom_bond_site_symmetry_1
_geom_bond_site_symmetry_2
_geom_bond_distance
_geom_bond_publ_flag
O C11 . . 1.230(2) no
N C1 . . 1.475(2) no
N C11 . . 1.336(3) no
C1 C2 . . 1.532(3) no
C1 C8 . . 1.533(3) no
C1 C10 . . 1.525(3) no
C2 C3 . . 1.529(3) no
C3 C4 . . 1.524(3) no
C3 C9 . . 1.526(3) no
C4 C5 . . 1.520(3) no
C5 C6 . . 1.530(4) no
C5 C10 . . 1.530(3) no
C6 C7 . . 1.521(4) no
C7 C8 . . 1.532(3) no
C7 C9 . . 1.521(3) no
C11 C12 . . 1.505(3) no
C2 H2A . . .98(2) no
C2 H2B . . .99(2) no
C3 H3 . . .98(2) no
C4 H4A . . .97(2) no
C4 H4B . . .98(2) no
C5 H5 . . .98(2) no
C6 H6A . . .97(3) no
C6 H6B . . .98(3) no
C7 H7 . . .96(2) no
C9 H9A . . .99(2) no
C9 H9B . . .99(2) no
C10 H10A . . .97(2) no
C10 H10B . . .96(2) no
C12 H12A . . .95(2) no
C12 H12B . . .94(3) no
C12 H12C . . .96(3) no

loop_
_geom_hbond_atom_site_label_D
_geom_hbond_atom_site_label_H
_geom_hbond_atom_site_label_A
_geom_hbond_site_symmetry_A
_geom_hbond_distance_DH
_geom_hbond_distance_HA
_geom_hbond_distance_DA
_geom_hbond_angle_DHA
N H1N O 6_565 0.87(2) 2.10(2) 2.962(3) 169(2)

loop_
_geom_torsion_atom_site_label_1
_geom_torsion_atom_site_label_2
_geom_torsion_atom_site_label_3
_geom_torsion_atom_site_label_4
_geom_torsion
_geom_torsion_publ_flag
C1 N C11 O 3.4(3) no
C2 C1 N C11 61.0(2) no
C8 C1 N C11 -60.9(2) no
C10 C1 N C11 179.9(2) no
